data_2212162
loop_
_publ_author_name
'Bambagiotti-Alberti, Massimo'
'Bruni, Bruno'
'Di Vaira, Massimo'
'Giannellini, Valerio'
'Guerri, Annalisa'

_publ_section_title
;
 2-(Diethylamino)-<i>N</i>-(2,6-dimethylphenyl)acetamide, a
 low-temperature redetermination
;
_journal_coeditor_code FL2092
_journal_issue 2
_journal_name_full 'Acta Crystallographica Section E'
_journal_page_first o768
_journal_page_last o770
_journal_paper_doi 10.1107/S1600536807001523
_journal_volume 63
_journal_year 2007
_chemical_formula_iupac 'C14 H22 N2 O'
_chemical_formula_moiety 'C14 H22 N2 O'
_chemical_formula_sum 'C14 H22 N2 O'
_chemical_formula_weight 234.34
_chemical_name_common lidocaine
_chemical_name_systematic
;
2-(Diethylamino)-<i>N</i>-(2,6-dimethylphenyl)acetamide
;
_space_group_IT_number 14
_symmetry_cell_setting monoclinic
_symmetry_space_group_name_Hall '-P 2ybc'
_symmetry_space_group_name_H-M 'P 1 21/c 1'
_atom_sites_solution_hydrogens difmap
_atom_sites_solution_primary direct
_atom_sites_solution_secondary difmap
_cell_angle_alpha 90.00
_cell_angle_beta 122.340(3)
_cell_angle_gamma 90.00
_cell_formula_units_Z 8
_cell_length_a 12.9590(3)
_cell_length_b 13.8003(3)
_cell_length_c 18.8288(5)
_cell_measurement_reflns_used 12697
_cell_measurement_temperature 173(2)
_cell_measurement_theta_max 68.2
_cell_measurement_theta_min 4.0
_cell_volume 2845.00(15)
_computing_cell_refinement 'Crysalis CCD'
_computing_data_collection 'CrysAlis CCD (Oxford Diffraction, 2006)'
_computing_data_reduction 'CrysAlis RED (Oxford Diffraction, 2006)'
_computing_molecular_graphics 'ORTEP-3 (Farrugia, 1997)'
_computing_publication_material SHELXL97
_computing_structure_refinement 'SHELXL97 (Sheldrick, 1997)'
_computing_structure_solution 'SIR97 (Altomare <i>et al.</i>,  1999)'
_diffrn_ambient_temperature 173
_diffrn_detector_area_resol_mean 8.1241
_diffrn_measured_fraction_theta_full 0.998
_diffrn_measured_fraction_theta_max 0.998
_diffrn_measurement_device_type 'Oxford Excalibur PX Ultra CCD area-detector'
_diffrn_measurement_method \w
_diffrn_radiation_monochromator 'Oxford Enhance ULTRA assembly'
_diffrn_radiation_source 'fine-focus sealed tube'
_diffrn_radiation_type CuK\a
_diffrn_radiation_wavelength 1.5418
_diffrn_reflns_av_R_equivalents 0.0517
_diffrn_reflns_av_sigmaI/netI 0.0267
_diffrn_reflns_limit_h_max 15
_diffrn_reflns_limit_h_min -15
_diffrn_reflns_limit_k_max 16
_diffrn_reflns_limit_k_min -16
_diffrn_reflns_limit_l_max 19
_diffrn_reflns_limit_l_min -22
_diffrn_reflns_number 34455
_diffrn_reflns_theta_full 68.21
_diffrn_reflns_theta_max 68.21
_diffrn_reflns_theta_min 4.04
_diffrn_standards_decay_% 0
_diffrn_standards_number 0
_exptl_absorpt_coefficient_mu 0.541
_exptl_absorpt_correction_T_max 0.8974
_exptl_absorpt_correction_T_min 0.7630
_exptl_absorpt_correction_type multi-scan
_exptl_absorpt_process_details '(ABSPACK; Oxford Diffraction, 2006)'
_exptl_crystal_colour colourless
_exptl_crystal_density_diffrn 1.094
_exptl_crystal_density_method 'not measured'
_exptl_crystal_description 'elongated prism'
_exptl_crystal_F_000 1024
_exptl_crystal_size_max 0.65
_exptl_crystal_size_mid 0.2
_exptl_crystal_size_min 0.2
_refine_diff_density_max 0.288
_refine_diff_density_min -0.235
_refine_ls_extinction_coef 0.0015(5)
_refine_ls_extinction_expression Fc^*^=kFc[1+0.001xFc^2^\l^3^/sin(2\q)]^-1/4^
_refine_ls_extinction_method 'SHELXL97 (Sheldrick, 1997)'
_refine_ls_goodness_of_fit_ref 1.068
_refine_ls_hydrogen_treatment mixed
_refine_ls_matrix_type full
_refine_ls_number_parameters 433
_refine_ls_number_reflns 5218
_refine_ls_number_restraints 6
_refine_ls_restrained_S_all 1.074
_refine_ls_R_factor_all 0.0682
_refine_ls_R_factor_gt 0.0471
_refine_ls_shift/su_max 0.000
_refine_ls_shift/su_mean 0.000
_refine_ls_structure_factor_coef Fsqd
_refine_ls_weighting_details 'calc w = 1/[\s^2^(Fo^2^)+(0.0974P)^2^] where P=(Fo^2^+2Fc^2^)/3'
_refine_ls_weighting_scheme calc
_refine_ls_wR_factor_gt 0.1331
_refine_ls_wR_factor_ref 0.1497
_reflns_number_gt 3547
_reflns_number_total 5218
_reflns_threshold_expression I>2\s(I)
_cod_data_source_file fl2092.cif
_cod_data_source_block I
_cod_original_cell_volume 2845.00(12)
_cod_original_sg_symbol_H-M 'P 21/c'
_cod_database_code 2212162
_cod_database_fobs_code 2212162

loop_
_symmetry_equiv_pos_as_xyz
'x, y, z'
'-x, y+1/2, -z+1/2'
'-x, -y, -z'
'x, -y-1/2, z-1/2'

loop_
_atom_site_type_symbol
_atom_site_label
_atom_site_fract_x
_atom_site_fract_y
_atom_site_fract_z
_atom_site_U_iso_or_equiv
_atom_site_adp_type
_atom_site_calc_flag
_atom_site_refinement_flags
_atom_site_occupancy
_atom_site_disorder_assembly
_atom_site_disorder_group
C C1 0.15671(15) 0.26110(12) 0.54100(9) 0.0456(4) Uani d . 1 . .
C C2 0.10636(16) 0.35046(12) 0.50453(10) 0.0499(4) Uani d . 1 . .
C C3 0.1864(2) 0.43133(15) 0.50737(14) 0.0644(5) Uani d . 1 . .
H H3A 0.249(2) 0.4552(19) 0.5693(16) 0.097 Uiso d . 1 . .
H H3B 0.139(2) 0.488(2) 0.4739(16) 0.097 Uiso d . 1 . .
H H3C 0.233(2) 0.4109(19) 0.4835(16) 0.097 Uiso d . 1 . .
C C4 -0.01866(17) 0.36272(15) 0.46631(10) 0.0565(5) Uani d . 1 . .
H H4 -0.0564(19) 0.4283(15) 0.4411(13) 0.068 Uiso d . 1 . .
C C5 -0.09076(19) 0.28902(16) 0.46509(11) 0.0623(5) Uani d . 1 . .
H H5 -0.176(2) 0.3027(16) 0.4401(14) 0.075 Uiso d . 1 . .
C C6 -0.03930(19) 0.20077(17) 0.50129(12) 0.0631(5) Uani d . 1 . .
H H6 -0.087(2) 0.1522(17) 0.5007(13) 0.076 Uiso d . 1 . .
C C7 0.08543(17) 0.18487(13) 0.53983(11) 0.0538(4) Uani d . 1 . .
C C8 0.1418(2) 0.08855(17) 0.57887(17) 0.0738(6) Uani d . 1 . .
H H8A 0.208(3) 0.104(2) 0.6339(19) 0.111 Uiso d . 1 . .
H H8B 0.080(3) 0.044(2) 0.5824(17) 0.111 Uiso d . 1 . .
H H8C 0.164(3) 0.050(2) 0.5439(18) 0.111 Uiso d . 1 . .
N N1 0.28542(13) 0.24867(10) 0.58133(8) 0.0475(3) Uani d . 1 . .
H H1N 0.3324(19) 0.2760(14) 0.6283(13) 0.057 Uiso d . 1 . .
C C9 0.33741(15) 0.20074(12) 0.54664(9) 0.0456(4) Uani d . 1 . .
O O1 0.27929(12) 0.15840(10) 0.47863(7) 0.0626(4) Uani d . 1 . .
C C10 0.47476(17) 0.20231(16) 0.59600(11) 0.0543(4) Uani d . 1 A .
H H10A 0.5049(19) 0.1354(16) 0.6056(12) 0.065 Uiso d . 1 . .
H H10B 0.502(2) 0.2338(14) 0.5624(13) 0.065 Uiso d . 1 . .
N N2 0.52983(13) 0.25150(10) 0.67615(8) 0.0515(4) Uani d D 1 . .
C C11 0.6027(3) 0.3329(2) 0.6818(2) 0.1123(11) Uani d D 1 A .
H H11A 0.5592 0.3692 0.6282 0.135 Uiso calc R 1 . .
H H11B 0.6806 0.3092 0.6902 0.135 Uiso calc R 1 . .
C C12 0.6296(4) 0.3999(3) 0.7527(3) 0.1510(17) Uani d D 1 . .
H H12A 0.6687 0.4589 0.7492 0.226 Uiso calc R 1 A .
H H12B 0.6845 0.3676 0.8065 0.226 Uiso calc R 1 . .
H H12C 0.5532 0.4169 0.7487 0.226 Uiso calc R 1 . .
C C13A 0.6300(4) 0.1952(3) 0.7466(2) 0.0666(15) Uani d PD 0.512(7) A 1
H H13A 0.6821 0.2385 0.7948 0.080 Uiso calc PR 0.512(7) A 1
H H13B 0.6814 0.1646 0.7286 0.080 Uiso calc PR 0.512(7) A 1
C C14A 0.5729(9) 0.1186(5) 0.7720(4) 0.107(3) Uani d PD 0.512(7) A 1
H H14A 0.6372 0.0823 0.8202 0.161 Uiso calc PR 0.512(7) A 1
H H14B 0.5248 0.0742 0.7248 0.161 Uiso calc PR 0.512(7) A 1
H H14C 0.5195 0.1494 0.7874 0.161 Uiso calc PR 0.512(7) A 1
C C13B 0.5404(4) 0.1832(3) 0.7401(2) 0.0608(15) Uani d PD 0.488(7) A 2
H H13C 0.4627 0.1473 0.7166 0.073 Uiso calc PR 0.488(7) A 2
H H13D 0.5540 0.2203 0.7894 0.073 Uiso calc PR 0.488(7) A 2
C C14B 0.6424(5) 0.1124(5) 0.7681(3) 0.087(2) Uani d PD 0.488(7) A 2
H H14D 0.6455 0.0687 0.8102 0.131 Uiso calc PR 0.488(7) A 2
H H14E 0.7200 0.1475 0.7928 0.131 Uiso calc PR 0.488(7) A 2
H H14F 0.6287 0.0746 0.7197 0.131 Uiso calc PR 0.488(7) A 2
C C15 0.41740(15) 0.23171(12) 0.38461(9) 0.0450(4) Uani d . 1 . .
C C16 0.53186(16) 0.18730(13) 0.42800(10) 0.0500(4) Uani d . 1 . .
C C17 0.5440(2) 0.08044(16) 0.42437(14) 0.0667(5) Uani d . 1 . .
H H17A 0.518(2) 0.0584(19) 0.3647(18) 0.100 Uiso d . 1 . .
H H17B 0.622(3) 0.057(2) 0.4606(18) 0.100 Uiso d . 1 . .
H H17C 0.493(3) 0.043(2) 0.4381(17) 0.100 Uiso d . 1 . .
C C18 0.63408(19) 0.24638(16) 0.47592(12) 0.0620(5) Uani d . 1 . .
H H18 0.710(2) 0.2162(16) 0.5054(14) 0.074 Uiso d . 1 . .
C C19 0.6225(2) 0.34411(17) 0.48077(14) 0.0710(6) Uani d . 1 . .
H H19 0.690(2) 0.3808(18) 0.5093(15) 0.085 Uiso d . 1 . .
C C20 0.5087(2) 0.38660(16) 0.43738(14) 0.0721(6) Uani d . 1 . .
H H20 0.504(2) 0.4551(19) 0.4432(15) 0.087 Uiso d . 1 . .
C C21 0.40342(18) 0.33134(13) 0.38851(11) 0.0569(5) Uani d . 1 . .
C C22 0.2787(2) 0.3761(2) 0.34170(17) 0.0798(6) Uani d . 1 . .
H H22A 0.215(3) 0.343(2) 0.3521(19) 0.120 Uiso d . 1 . .
H H22B 0.283(3) 0.447(3) 0.3518(18) 0.120 Uiso d . 1 . .
H H22C 0.247(3) 0.366(2) 0.285(2) 0.120 Uiso d . 1 . .
N N3 0.31060(13) 0.17385(10) 0.33790(8) 0.0475(3) Uani d . 1 . .
H H3N 0.2676(18) 0.1613(14) 0.3609(12) 0.057 Uiso d . 1 . .
C C23 0.27214(16) 0.13607(12) 0.26209(9) 0.0482(4) Uani d . 1 . .
O O2 0.32684(12) 0.14519(10) 0.22571(7) 0.0617(4) Uani d . 1 . .
C C24 0.15472(19) 0.07774(16) 0.22338(11) 0.0603(5) Uani d . 1 . .
H H24A 0.110(2) 0.0974(15) 0.1637(14) 0.072 Uiso d . 1 . .
H H24B 0.1781(19) 0.0103(17) 0.2257(13) 0.072 Uiso d . 1 . .
N N4 0.08903(13) 0.08973(11) 0.26510(8) 0.0561(4) Uani d . 1 . .
C C25 0.0375(2) -0.00111(18) 0.27340(14) 0.0752(6) Uani d . 1 . .
H H25A 0.003(2) -0.0423(18) 0.2210(16) 0.090 Uiso d . 1 . .
H H25B -0.032(2) 0.0187(18) 0.2828(15) 0.090 Uiso d . 1 . .
C C26 0.1318(3) -0.0596(2) 0.34719(17) 0.0943(9) Uani d . 1 . .
H H26A 0.161(3) -0.020(3) 0.398(2) 0.141 Uiso d . 1 . .
H H26B 0.101(3) -0.122(3) 0.358(2) 0.141 Uiso d . 1 . .
H H26C 0.205(3) -0.074(2) 0.339(2) 0.141 Uiso d . 1 . .
C C27 0.0012(2) 0.1701(2) 0.23025(14) 0.0779(6) Uani d . 1 . .
H H27A -0.072(2) 0.1473(18) 0.1716(17) 0.094 Uiso d . 1 . .
H H27B 0.044(2) 0.2244(19) 0.2136(16) 0.094 Uiso d . 1 . .
C C28 -0.0307(3) 0.2088(3) 0.2911(2) 0.0973(8) Uani d . 1 . .
H H28A -0.092(4) 0.267(3) 0.262(2) 0.146 Uiso d . 1 . .
H H28B -0.087(4) 0.158(3) 0.296(2) 0.146 Uiso d . 1 . .
H H28C 0.052(4) 0.229(3) 0.347(2) 0.146 Uiso d . 1 . .

loop_
_atom_site_aniso_label
_atom_site_aniso_U_11
_atom_site_aniso_U_22
_atom_site_aniso_U_33
_atom_site_aniso_U_12
_atom_site_aniso_U_13
_atom_site_aniso_U_23
C1 0.0438(9) 0.0542(9) 0.0381(7) -0.0009(7) 0.0214(7) -0.0029(7)
C2 0.0544(10) 0.0546(10) 0.0414(8) 0.0003(8) 0.0261(8) -0.0029(7)
C3 0.0713(14) 0.0555(11) 0.0691(12) -0.0055(10) 0.0394(11) 0.0005(9)
C4 0.0557(11) 0.0637(11) 0.0457(9) 0.0076(9) 0.0241(8) 0.0027(8)
C5 0.0478(11) 0.0838(14) 0.0517(10) 0.0044(10) 0.0241(9) 0.0018(9)
C6 0.0532(12) 0.0750(13) 0.0641(11) -0.0103(10) 0.0332(9) -0.0004(10)
C7 0.0533(11) 0.0581(10) 0.0518(9) -0.0020(8) 0.0293(8) 0.0010(8)
C8 0.0744(15) 0.0604(13) 0.0903(15) -0.0004(11) 0.0467(12) 0.0130(12)
N1 0.0437(8) 0.0578(8) 0.0388(6) -0.0030(6) 0.0207(6) -0.0096(6)
C9 0.0491(9) 0.0515(9) 0.0374(7) -0.0033(7) 0.0239(7) -0.0043(7)
O1 0.0562(8) 0.0858(9) 0.0469(6) -0.0128(6) 0.0283(6) -0.0220(6)
C10 0.0509(10) 0.0668(12) 0.0475(9) -0.0021(9) 0.0279(8) -0.0107(8)
N2 0.0505(9) 0.0533(8) 0.0406(7) -0.0013(6) 0.0177(6) -0.0056(6)
C11 0.126(2) 0.112(2) 0.144(3) -0.0615(19) 0.102(2) -0.0683(19)
C12 0.210(4) 0.119(2) 0.194(4) -0.096(3) 0.155(3) -0.100(3)
C13A 0.067(3) 0.060(3) 0.050(2) 0.007(2) 0.0160(19) 0.0060(17)
C14A 0.196(9) 0.063(4) 0.097(4) -0.001(5) 0.102(6) 0.007(3)
C13B 0.056(3) 0.071(3) 0.048(2) 0.000(2) 0.0227(19) -0.005(2)
C14B 0.078(4) 0.080(4) 0.054(3) 0.022(3) 0.003(2) -0.008(3)
C15 0.0444(9) 0.0511(9) 0.0409(8) -0.0049(7) 0.0238(7) -0.0012(7)
C16 0.0475(10) 0.0601(10) 0.0443(8) -0.0018(8) 0.0258(7) 0.0042(7)
C17 0.0685(14) 0.0639(13) 0.0613(11) 0.0127(10) 0.0306(10) 0.0076(9)
C18 0.0449(11) 0.0835(15) 0.0553(10) -0.0080(9) 0.0252(9) 0.0068(9)
C19 0.0589(13) 0.0768(15) 0.0649(12) -0.0259(11) 0.0247(10) -0.0033(10)
C20 0.0816(16) 0.0513(11) 0.0735(13) -0.0144(11) 0.0348(12) -0.0078(10)
C21 0.0595(11) 0.0541(10) 0.0541(9) -0.0006(8) 0.0284(9) 0.0005(8)
C22 0.0757(16) 0.0687(14) 0.0803(14) 0.0179(12) 0.0318(13) 0.0009(12)
N3 0.0465(8) 0.0575(8) 0.0411(7) -0.0102(6) 0.0251(6) -0.0044(6)
C23 0.0542(10) 0.0518(9) 0.0382(8) 0.0006(7) 0.0244(7) 0.0048(7)
O2 0.0650(8) 0.0828(9) 0.0437(6) -0.0031(7) 0.0333(6) 0.0053(6)
C24 0.0639(12) 0.0694(12) 0.0434(9) -0.0144(10) 0.0261(8) -0.0091(9)
N4 0.0469(8) 0.0696(10) 0.0449(7) -0.0125(7) 0.0199(6) -0.0005(7)
C25 0.0693(14) 0.0842(15) 0.0646(12) -0.0299(12) 0.0309(11) -0.0064(11)
C26 0.118(2) 0.0832(17) 0.0694(14) -0.0216(16) 0.0417(15) 0.0085(12)
C27 0.0580(13) 0.0978(17) 0.0643(12) 0.0056(12) 0.0235(10) 0.0148(12)
C28 0.0664(16) 0.129(2) 0.0957(18) 0.0241(16) 0.0425(14) 0.0106(17)

loop_
_atom_type_symbol
_atom_type_description
_atom_type_scat_dispersion_real
_atom_type_scat_dispersion_imag
_atom_type_scat_source
C C 0.0181 0.0091 'International Tables Vol C Tables 4.2.6.8 and 6.1.1.4'
H H 0.0000 0.0000 'International Tables Vol C Tables 4.2.6.8 and 6.1.1.4'
N N 0.0311 0.0180 'International Tables Vol C Tables 4.2.6.8 and 6.1.1.4'
O O 0.0492 0.0322 'International Tables Vol C Tables 4.2.6.8 and 6.1.1.4'

loop_
_geom_angle_atom_site_label_1
_geom_angle_atom_site_label_2
_geom_angle_atom_site_label_3
_geom_angle
_geom_angle_publ_flag
C2 C1 C7 121.97(16) ?
C2 C1 N1 118.38(15) ?
C7 C1 N1 119.65(15) ?
C4 C2 C1 118.24(17) ?
C4 C2 C3 121.30(18) ?
C1 C2 C3 120.46(17) ?
C2 C3 H3A 112.5(14) ?
C2 C3 H3B 112.7(15) ?
H3A C3 H3B 108(2) ?
C2 C3 H3C 110.9(16) ?
H3A C3 H3C 107(2) ?
H3B C3 H3C 105(2) ?
C5 C4 C2 120.93(19) ?
C5 C4 H4 119.9(12) ?
C2 C4 H4 119.1(12) ?
C4 C5 C6 120.03(19) ?
C4 C5 H5 117.2(14) ?
C6 C5 H5 122.8(14) ?
C5 C6 C7 121.1(2) ?
C5 C6 H6 119.8(15) ?
C7 C6 H6 119.1(14) ?
C6 C7 C1 117.72(18) ?
C6 C7 C8 121.29(19) ?
C1 C7 C8 120.98(18) ?
C7 C8 H8A 104.8(19) ?
C7 C8 H8B 111.1(16) ?
H8A C8 H8B 110(2) ?
C7 C8 H8C 112.6(17) ?
H8A C8 H8C 115(3) ?
H8B C8 H8C 104(2) ?
C9 N1 C1 123.42(14) y
C9 N1 H1N 117.5(14) ?
C1 N1 H1N 118.9(14) ?
O1 C9 N1 123.69(16) ?
O1 C9 C10 120.85(14) ?
N1 C9 C10 115.46(14) y
N2 C10 C9 114.30(14) ?
N2 C10 H10A 108.9(12) ?
C9 C10 H10A 108.9(12) ?
N2 C10 H10B 108.6(12) ?
C9 C10 H10B 108.9(13) ?
H10A C10 H10B 107.0(17) ?
C11 N2 C10 112.48(17) ?
C11 N2 C13B 132.0(2) ?
C10 N2 C13B 109.3(2) ?
C11 N2 C13A 96.7(3) ?
C10 N2 C13A 113.2(2) ?
C13B N2 C13A 44.1(2) ?
N2 C11 C12 112.2(2) ?
N2 C11 H11A 109.2 ?
C12 C11 H11A 109.2 ?
N2 C11 H11B 109.2 ?
C12 C11 H11B 109.2 ?
H11A C11 H11B 107.9 ?
C11 C12 H12A 109.5 ?
C11 C12 H12B 109.5 ?
H12A C12 H12B 109.5 ?
C11 C12 H12C 109.5 ?
H12A C12 H12C 109.5 ?
H12B C12 H12C 109.5 ?
N2 C13A C14A 107.9(5) ?
N2 C13A H13A 110.1 ?
C14A C13A H13A 110.1 ?
N2 C13A H13B 110.1 ?
C14A C13A H13B 110.1 ?
H13A C13A H13B 108.4 ?
N2 C13B C14B 112.6(4) ?
N2 C13B H13C 109.1 ?
C14B C13B H13C 109.1 ?
N2 C13B H13D 109.1 ?
C14B C13B H13D 109.1 ?
H13C C13B H13D 107.8 ?
C13B C14B H14D 109.5 ?
C13B C14B H14E 109.5 ?
H14D C14B H14E 109.5 ?
C13B C14B H14F 109.5 ?
H14D C14B H14F 109.5 ?
H14E C14B H14F 109.5 ?
C21 C15 C16 122.00(16) ?
C21 C15 N3 118.38(15) ?
C16 C15 N3 119.55(15) ?
C15 C16 C18 117.72(18) ?
C15 C16 C17 120.90(17) ?
C18 C16 C17 121.38(18) ?
C16 C17 H17A 111.2(14) ?
C16 C17 H17B 114.1(17) ?
H17A C17 H17B 107(2) ?
C16 C17 H17C 113.8(16) ?
H17A C17 H17C 105(2) ?
H17B C17 H17C 105(2) ?
C19 C18 C16 121.3(2) ?
C19 C18 H18 121.4(14) ?
C16 C18 H18 117.3(14) ?
C18 C19 C20 120.2(2) ?
C18 C19 H19 119.1(16) ?
C20 C19 H19 120.5(16) ?
C19 C20 C21 121.2(2) ?
C19 C20 H20 117.5(15) ?
C21 C20 H20 121.3(15) ?
C15 C21 C20 117.71(18) ?
C15 C21 C22 120.35(18) ?
C20 C21 C22 121.9(2) ?
C21 C22 H22A 114.5(17) ?
C21 C22 H22B 111.3(18) ?
H22A C22 H22B 111(2) ?
C21 C22 H22C 107(2) ?
H22A C22 H22C 104(3) ?
H22B C22 H22C 109(3) ?
C23 N3 C15 124.13(14) y
C23 N3 H3N 118.1(12) ?
C15 N3 H3N 117.7(12) ?
O2 C23 N3 123.88(16) ?
O2 C23 C24 121.05(15) ?
N3 C23 C24 115.05(15) y
N4 C24 C23 114.14(14) ?
N4 C24 H24A 115.5(12) ?
C23 C24 H24A 103.1(12) ?
N4 C24 H24B 110.2(13) ?
C23 C24 H24B 106.1(13) ?
H24A C24 H24B 107.0(18) ?
C24 N4 C25 113.23(18) ?
C24 N4 C27 112.65(16) ?
C25 N4 C27 113.86(18) ?
N4 C25 C26 111.47(19) ?
N4 C25 H25A 111.4(14) ?
C26 C25 H25A 108.4(14) ?
N4 C25 H25B 106.1(14) ?
C26 C25 H25B 109.4(14) ?
H25A C25 H25B 110(2) ?
C25 C26 H26A 107(2) ?
C25 C26 H26B 116(2) ?
H26A C26 H26B 105(3) ?
C25 C26 H26C 108.1(19) ?
H26A C26 H26C 110(3) ?
H26B C26 H26C 111(3) ?
N4 C27 C28 112.9(2) ?
N4 C27 H27A 106.9(14) ?
C28 C27 H27A 116.7(14) ?
N4 C27 H27B 104.9(14) ?
C28 C27 H27B 111.7(14) ?
H27A C27 H27B 102.6(19) ?
C27 C28 H28A 108(2) ?
C27 C28 H28B 108(2) ?
H28A C28 H28B 101(3) ?
C27 C28 H28C 107(2) ?
H28A C28 H28C 114(3) ?
H28B C28 H28C 118(3) ?

loop_
_geom_bond_atom_site_label_1
_geom_bond_atom_site_label_2
_geom_bond_distance
_geom_bond_publ_flag
C1 C2 1.392(2) ?
C1 C7 1.392(2) ?
C1 N1 1.426(2) ?
C2 C4 1.387(3) ?
C2 C3 1.505(3) ?
C3 H3A 1.06(3) ?
C3 H3B 0.99(3) ?
C3 H3C 0.97(3) ?
C4 C5 1.373(3) ?
C4 H4 1.02(2) ?
C5 C6 1.381(3) ?
C5 H5 0.96(2) ?
C6 C7 1.390(3) ?
C6 H6 0.91(2) ?
C7 C8 1.506(3) ?
C8 H8A 0.95(3) ?
C8 H8B 1.04(3) ?
C8 H8C 1.01(3) ?
N1 C9 1.338(2) y
N1 H1N 0.85(2) ?
C9 O1 1.2314(19) y
C9 C10 1.504(3) ?
C10 N2 1.447(2) ?
C10 H10A 0.98(2) ?
C10 H10B 0.97(2) ?
N2 C11 1.434(3) ?
N2 C13B 1.476(4) ?
N2 C13A 1.486(4) ?
C11 C12 1.504(3) ?
C11 H11A 0.9900 ?
C11 H11B 0.9900 ?
C12 H12A 0.9800 ?
C12 H12B 0.9800 ?
C12 H12C 0.9800 ?
C13A C14A 1.507(5) ?
C13A H13A 0.9900 ?
C13A H13B 0.9900 ?
C14A H14A 0.9800 ?
C14A H14B 0.9800 ?
C14A H14C 0.9800 ?
C13B C14B 1.495(5) ?
C13B H13C 0.9900 ?
C13B H13D 0.9900 ?
C14B H14D 0.9800 ?
C14B H14E 0.9800 ?
C14B H14F 0.9800 ?
C15 C21 1.394(3) ?
C15 C16 1.395(2) ?
C15 N3 1.423(2) ?
C16 C18 1.398(3) ?
C16 C17 1.488(3) ?
C17 H17A 1.03(3) ?
C17 H17B 0.92(3) ?
C17 H17C 0.98(3) ?
C18 C19 1.366(3) ?
C18 H18 0.93(2) ?
C19 C20 1.377(3) ?
C19 H19 0.90(3) ?
C20 C21 1.395(3) ?
C20 H20 0.96(3) ?
C21 C22 1.499(3) ?
C22 H22A 1.05(3) ?
C22 H22B 1.00(3) ?
C22 H22C 0.92(3) ?
N3 C23 1.340(2) y
N3 H3N 0.89(2) ?
C23 O2 1.228(2) y
C23 C24 1.519(3) ?
C24 N4 1.444(2) ?
C24 H24A 0.99(2) ?
C24 H24B 0.97(2) ?
N4 C25 1.468(3) ?
N4 C27 1.469(3) ?
C25 C26 1.503(4) ?
C25 H25A 1.01(3) ?
C25 H25B 1.04(3) ?
C26 H26A 0.99(4) ?
C26 H26B 1.02(4) ?
C26 H26C 1.06(4) ?
C27 C28 1.508(4) ?
C27 H27A 1.05(3) ?
C27 H27B 1.08(3) ?
C28 H28A 1.06(4) ?
C28 H28B 1.05(4) ?
C28 H28C 1.06(4) ?

loop_
_geom_hbond_atom_site_label_D
_geom_hbond_atom_site_label_H
_geom_hbond_atom_site_label_A
_geom_hbond_site_symmetry_A
_geom_hbond_distance_DH
_geom_hbond_distance_HA
_geom_hbond_distance_DA
_geom_hbond_angle_DHA
_geom_hbond_publ_flag
N3 H3N O1 . 0.89(2) 2.14(2) 2.8952(18) 142.6(17) y
N1 H1N O2 4_566 0.85(2) 2.17(2) 2.8746(17) 140.9(18) y
N1 H1N N2 . 0.85(2) 2.24(2) 2.678(2) 112.3(16) y
N3 H3N N4 . 0.89(2) 2.262(19) 2.695(2) 109.7(15) y

loop_
_geom_torsion_atom_site_label_1
_geom_torsion_atom_site_label_2
_geom_torsion_atom_site_label_3
_geom_torsion_atom_site_label_4
_geom_torsion
_geom_torsion_publ_flag
C7 C1 C2 C4 0.1(2) ?
N1 C1 C2 C4 -179.17(14) ?
C7 C1 C2 C3 179.73(16) ?
N1 C1 C2 C3 0.4(2) ?
C1 C2 C4 C5 0.6(2) ?
C3 C2 C4 C5 -179.03(18) ?
C2 C4 C5 C6 -0.8(3) ?
C4 C5 C6 C7 0.4(3) ?
C5 C6 C7 C1 0.3(3) ?
C5 C6 C7 C8 -179.6(2) ?
C2 C1 C7 C6 -0.5(2) ?
N1 C1 C7 C6 178.75(15) ?
C2 C1 C7 C8 179.32(18) ?
N1 C1 C7 C8 -1.4(3) ?
C2 C1 N1 C9 -102.67(19) y
C7 C1 N1 C9 78.0(2) ?
C1 N1 C9 O1 -4.0(3) ?
C1 N1 C9 C10 175.29(16) ?
O1 C9 C10 N2 -177.58(16) ?
N1 C9 C10 N2 3.1(2) y
C9 C10 N2 C11 -119.5(2) ?
C9 C10 N2 C13B 84.8(3) ?
C9 C10 N2 C13A 132.1(2) ?
C10 N2 C11 C12 163.5(3) ?
C13B N2 C11 C12 -48.0(5) ?
C13A N2 C11 C12 -77.9(3) ?
C11 N2 C13A C14A 163.3(4) ?
C10 N2 C13A C14A -78.7(4) ?
C13B N2 C13A C14A 15.5(3) ?
C11 N2 C13B C14B -73.6(4) ?
C10 N2 C13B C14B 75.7(4) ?
C13A N2 C13B C14B -28.1(4) ?
C21 C15 C16 C18 -0.4(2) ?
N3 C15 C16 C18 -177.41(14) ?
C21 C15 C16 C17 178.53(17) ?
N3 C15 C16 C17 1.5(2) ?
C15 C16 C18 C19 0.5(3) ?
C17 C16 C18 C19 -178.40(19) ?
C16 C18 C19 C20 -0.6(3) ?
C18 C19 C20 C21 0.6(3) ?
C16 C15 C21 C20 0.4(3) ?
N3 C15 C21 C20 177.41(16) ?
C16 C15 C21 C22 -179.32(18) ?
N3 C15 C21 C22 -2.3(3) ?
C19 C20 C21 C15 -0.5(3) ?
C19 C20 C21 C22 179.2(2) ?
C21 C15 N3 C23 104.99(19) ?
C16 C15 N3 C23 -77.9(2) y
C15 N3 C23 O2 2.0(3) ?
C15 N3 C23 C24 -179.22(16) ?
O2 C23 C24 N4 -168.24(17) ?
N3 C23 C24 N4 13.0(2) y
C23 C24 N4 C25 -139.36(17) ?
C23 C24 N4 C27 89.6(2) ?
C24 N4 C25 C26 81.4(2) ?
C27 N4 C25 C26 -148.2(2) ?
C24 N4 C27 C28 -157.4(2) ?
C25 N4 C27 C28 71.9(3) ?
